data_4515216
loop_
_publ_author_name
'Cheisson, Thibault'
'Cole, Bren E.'
'Manor, Brian C.'
'Carroll, Patrick J.'
'Schelter, Eric J.'

_publ_section_title
;
 Phosphoryl-Ligand Adducts of Rare Earth-TriNOx Complexes: Systematic
 Studies and Implications for Separations Chemistry
;
_journal_issue 5
_journal_name_full 'ACS Sustainable Chemistry &amp; Engineering'
_journal_page_first 4993
_journal_paper_doi 10.1021/acssuschemeng.8b05638
_journal_volume 7
_journal_year 2019
_chemical_formula_moiety 'C39 H63 Dy N7 O4 P'
_chemical_formula_sum 'C39 H63 Dy N7 O4 P'
_chemical_formula_weight 887.43
_space_group_crystal_system monoclinic
_space_group_IT_number 14
_space_group_name_Hall '-P 2ybc'
_space_group_name_H-M_alt 'P 1 21/c 1'
_symmetry_space_group_name_Hall '-P 2ybc'
_symmetry_space_group_name_H-M 'P 1 21/c 1'
_atom_sites_solution_hydrogens geom
_atom_sites_solution_primary dual
_audit_creation_date 2017-04-11
_audit_creation_method
;
Olex2 1.2
(compiled 2016.09.09 svn.r3337 for OlexSys, GUI svn.r5227)
;
_cell_angle_alpha 90
_cell_angle_beta 94.039(9)
_cell_angle_gamma 90
_cell_formula_units_Z 4
_cell_length_a 11.903(2)
_cell_length_b 18.563(3)
_cell_length_c 18.834(3)
_cell_measurement_reflns_used 9009
_cell_measurement_temperature 100
_cell_measurement_theta_max 27.60
_cell_measurement_theta_min 2.43
_cell_volume 4151.1(12)
_computing_data_collection 'Bruker APEX2 v2014.11-0'
_computing_data_reduction 'Bruker SAINT v8.34A'
_computing_publication_material 'Olex2 (Dolomanov et al., 2009)'
_computing_structure_refinement 'XL (Sheldrick, 2008)'
_computing_structure_solution 'XT (Sheldrick, 2015)'
_diffrn_ambient_temperature 100
_diffrn_measured_fraction_theta_full 1.000
_diffrn_measured_fraction_theta_max 0.997
_diffrn_measurement_device 'CCD area detector'
_diffrn_measurement_device_type 'Bruker APEXII'
_diffrn_measurement_method '\w and \f scans'
_diffrn_radiation_monochromator graphite
_diffrn_radiation_type MoK\a
_diffrn_radiation_wavelength 0.71073
_diffrn_reflns_av_R_equivalents 0.0407
_diffrn_reflns_av_unetI/netI 0.0291
_diffrn_reflns_Laue_measured_fraction_full 1.000
_diffrn_reflns_Laue_measured_fraction_max 0.997
_diffrn_reflns_limit_h_max 15
_diffrn_reflns_limit_h_min -15
_diffrn_reflns_limit_k_max 24
_diffrn_reflns_limit_k_min -24
_diffrn_reflns_limit_l_max 24
_diffrn_reflns_limit_l_min -24
_diffrn_reflns_number 72183
_diffrn_reflns_point_group_measured_fraction_full 1.000
_diffrn_reflns_point_group_measured_fraction_max 0.997
_diffrn_reflns_theta_full 25.242
_diffrn_reflns_theta_max 27.625
_diffrn_reflns_theta_min 1.542
_diffrn_source 'sealed tube'
_exptl_absorpt_coefficient_mu 1.885
_exptl_absorpt_correction_T_max 0.7456
_exptl_absorpt_correction_T_min 0.6892
_exptl_absorpt_correction_type multi-scan
_exptl_absorpt_process_details 'SADABS v2014/4'
_exptl_crystal_colour colourless
_exptl_crystal_density_diffrn 1.420
_exptl_crystal_description prism
_exptl_crystal_F_000 1836
_exptl_crystal_size_max 0.10
_exptl_crystal_size_mid 0.10
_exptl_crystal_size_min 0.02
_refine_diff_density_max 0.911
_refine_diff_density_min -0.359
_refine_diff_density_rms 0.085
_refine_ls_extinction_method none
_refine_ls_goodness_of_fit_ref 1.029
_refine_ls_hydrogen_treatment constr
_refine_ls_matrix_type full
_refine_ls_number_parameters 484
_refine_ls_number_reflns 9644
_refine_ls_number_restraints 0
_refine_ls_restrained_S_all 1.029
_refine_ls_R_factor_all 0.0362
_refine_ls_R_factor_gt 0.0246
_refine_ls_shift/su_max 0.001
_refine_ls_shift/su_mean 0.000
_refine_ls_structure_factor_coef Fsqd
_refine_ls_weighting_details 'w=1/[\s^2^(Fo^2^)+(0.0239P)^2^+4.9183P] where P=(Fo^2^+2Fc^2^)/3'
_refine_ls_weighting_scheme calc
_refine_ls_wR_factor_gt 0.0539
_refine_ls_wR_factor_ref 0.0573
_reflns_number_gt 8010
_reflns_number_total 9644
_reflns_threshold_expression 'I > 2\s(I)'
_cod_data_source_file sc8b05638_si_002.cif
_cod_data_source_block 40100
_cod_original_cell_volume 4151.2(12)
_cod_database_code 4515216

loop_
_space_group_symop_operation_xyz
'x, y, z'
'-x, y+1/2, -z+1/2'
'-x, -y, -z'
'x, -y-1/2, z-1/2'

loop_
_atom_site_label
_atom_site_type_symbol
_atom_site_fract_x
_atom_site_fract_y
_atom_site_fract_z
_atom_site_U_iso_or_equiv
_atom_site_adp_type
_atom_site_occupancy
_atom_site_site_symmetry_order
_atom_site_calc_flag
_atom_site_refinement_flags_posn
Dy1 Dy 0.75158(2) 0.38529(2) 0.26323(2) 0.00976(4) Uani 1 1 d .
P1 P 0.77441(5) 0.52255(3) 0.41017(3) 0.01223(12) Uani 1 1 d .
O1 O 0.64060(15) 0.47441(9) 0.22712(9) 0.0195(4) Uani 1 1 d .
O2 O 0.71429(15) 0.31967(9) 0.35563(9) 0.0185(4) Uani 1 1 d .
O3 O 0.92569(15) 0.41816(10) 0.25239(10) 0.0208(4) Uani 1 1 d .
O4 O 0.77814(14) 0.46276(9) 0.35895(9) 0.0150(4) Uani 1 1 d .
N1 N 0.65535(18) 0.44723(11) 0.15680(11) 0.0168(4) Uani 1 1 d .
N2 N 0.63751(17) 0.28119(11) 0.30667(11) 0.0154(4) Uani 1 1 d .
N3 N 0.94071(17) 0.34512(12) 0.22929(11) 0.0182(4) Uani 1 1 d .
N4 N 0.71930(16) 0.27711(10) 0.14954(10) 0.0117(4) Uani 1 1 d .
N5 N 0.69770(18) 0.59297(11) 0.38535(12) 0.0185(5) Uani 1 1 d .
N6 N 0.7150(2) 0.49572(11) 0.48116(11) 0.0212(5) Uani 1 1 d .
N7 N 0.90359(18) 0.55036(12) 0.42913(12) 0.0200(5) Uani 1 1 d .
C1 C 0.6665(2) 0.31112(13) 0.08407(13) 0.0177(5) Uani 1 1 d .
H1a H 0.6544 0.2746 0.0475 0.024 Uiso 1 1 calc R
H1b H 0.7179 0.3467 0.0669 0.024 Uiso 1 1 calc R
C2 C 0.5554(2) 0.34715(14) 0.09606(13) 0.0166(5) Uani 1 1 d .
C3 C 0.4536(2) 0.31253(15) 0.07388(14) 0.0210(6) Uani 1 1 d .
H3 H 0.4556 0.2688 0.0500 0.028 Uiso 1 1 calc R
C4 C 0.3516(2) 0.34212(16) 0.08686(14) 0.0228(6) Uani 1 1 d .
H4 H 0.2851 0.3195 0.0702 0.030 Uiso 1 1 calc R
C5 C 0.3478(2) 0.40585(16) 0.12501(15) 0.0242(6) Uani 1 1 d .
H5 H 0.2788 0.4250 0.1356 0.032 Uiso 1 1 calc R
C6 C 0.4468(2) 0.44110(15) 0.14745(14) 0.0217(6) Uani 1 1 d .
H6 H 0.4440 0.4838 0.1730 0.029 Uiso 1 1 calc R
C7 C 0.5507(2) 0.41251(14) 0.13170(13) 0.0166(5) Uani 1 1 d .
C8 C 0.6898(2) 0.50982(13) 0.11125(14) 0.0179(5) Uani 1 1 d .
C9 C 0.7966(3) 0.54184(15) 0.14624(16) 0.0295(7) Uani 1 1 d .
H9a H 0.8245 0.5783 0.1159 0.044 Uiso 1 1 calc GR
H9b H 0.8521 0.5047 0.1540 0.044 Uiso 1 1 calc GR
H9c H 0.7808 0.5629 0.1910 0.044 Uiso 1 1 calc GR
C10 C 0.5981(3) 0.56707(15) 0.10336(17) 0.0311(7) Uani 1 1 d .
H10a H 0.6269 0.6091 0.0811 0.047 Uiso 1 1 calc GR
H10b H 0.5747 0.5797 0.1495 0.047 Uiso 1 1 calc GR
H10c H 0.5349 0.5486 0.0745 0.047 Uiso 1 1 calc GR
C11 C 0.7132(2) 0.48126(15) 0.03781(14) 0.0254(6) Uani 1 1 d .
H11a H 0.6492 0.4543 0.0185 0.038 Uiso 1 1 calc GR
H11b H 0.7782 0.4505 0.0418 0.038 Uiso 1 1 calc GR
H11c H 0.7268 0.5209 0.0069 0.038 Uiso 1 1 calc GR
C12 C 0.6434(2) 0.21778(13) 0.16836(13) 0.0168(5) Uani 1 1 d .
H12a H 0.6352 0.1842 0.1288 0.022 Uiso 1 1 calc R
H12b H 0.5696 0.2376 0.1753 0.022 Uiso 1 1 calc R
C13 C 0.6846(2) 0.17719(13) 0.23458(14) 0.0180(5) Uani 1 1 d .
C14 C 0.7296(3) 0.10821(14) 0.22936(16) 0.0277(6) Uani 1 1 d .
H14 H 0.7295 0.0864 0.1849 0.037 Uiso 1 1 calc R
C15 C 0.7741(3) 0.07160(15) 0.28835(17) 0.0318(7) Uani 1 1 d .
H15 H 0.8038 0.0256 0.2838 0.042 Uiso 1 1 calc R
C16 C 0.7742(3) 0.10382(15) 0.35434(17) 0.0314(7) Uani 1 1 d .
H16 H 0.8046 0.0797 0.3945 0.042 Uiso 1 1 calc R
C17 C 0.7290(2) 0.17212(14) 0.36099(15) 0.0232(6) Uani 1 1 d .
H17 H 0.7303 0.1937 0.4056 0.031 Uiso 1 1 calc R
C18 C 0.6820(2) 0.20874(13) 0.30180(14) 0.0177(5) Uani 1 1 d .
C19 C 0.5214(2) 0.28628(13) 0.33202(13) 0.0149(5) Uani 1 1 d .
C20 C 0.4902(2) 0.36594(14) 0.33249(15) 0.0227(6) Uani 1 1 d .
H20a H 0.5014 0.3866 0.2868 0.034 Uiso 1 1 calc GR
H20b H 0.5368 0.3904 0.3685 0.034 Uiso 1 1 calc GR
H20c H 0.4126 0.3710 0.3424 0.034 Uiso 1 1 calc GR
C21 C 0.5150(2) 0.25678(16) 0.40733(14) 0.0255(6) Uani 1 1 d .
H21a H 0.5292 0.2059 0.4074 0.038 Uiso 1 1 calc GR
H21b H 0.4413 0.2656 0.4231 0.038 Uiso 1 1 calc GR
H21c H 0.5704 0.2803 0.4388 0.038 Uiso 1 1 calc GR
C22 C 0.4388(2) 0.24647(15) 0.28071(15) 0.0226(6) Uani 1 1 d .
H22a H 0.4345 0.2703 0.2354 0.034 Uiso 1 1 calc GR
H22b H 0.3658 0.2462 0.2992 0.034 Uiso 1 1 calc GR
H22c H 0.4641 0.1978 0.2751 0.034 Uiso 1 1 calc GR
C23 C 0.8273(2) 0.24317(13) 0.13269(14) 0.0168(5) Uani 1 1 d .
H23a H 0.8126 0.2073 0.0958 0.022 Uiso 1 1 calc R
H23b H 0.8602 0.2188 0.1747 0.022 Uiso 1 1 calc R
C24 C 0.9104(2) 0.29754(14) 0.10800(14) 0.0198(5) Uani 1 1 d .
C25 C 0.9319(2) 0.30114(16) 0.03574(15) 0.0246(6) Uani 1 1 d .
H25 H 0.8995 0.2673 0.0041 0.033 Uiso 1 1 calc R
C26 C 1.0006(2) 0.35428(18) 0.01081(15) 0.0284(7) Uani 1 1 d .
H26 H 1.0158 0.3552 -0.0370 0.038 Uiso 1 1 calc R
C27 C 1.0463(2) 0.40555(18) 0.05653(16) 0.0313(7) Uani 1 1 d .
H27 H 1.0896 0.4426 0.0394 0.042 Uiso 1 1 calc R
C28 C 1.0281(2) 0.40214(16) 0.12808(16) 0.0262(6) Uani 1 1 d .
H28 H 1.0599 0.4369 0.1589 0.035 Uiso 1 1 calc R
C29 C 0.9628(2) 0.34745(15) 0.15476(14) 0.0197(5) Uani 1 1 d .
C30 C 1.0327(2) 0.31066(15) 0.27833(14) 0.0219(6) Uani 1 1 d .
C31 C 0.9920(2) 0.31118(16) 0.35221(15) 0.0270(6) Uani 1 1 d .
H31a H 0.9868 0.3600 0.3685 0.040 Uiso 1 1 calc GR
H31b H 1.0441 0.2850 0.3838 0.040 Uiso 1 1 calc GR
H31c H 0.9192 0.2889 0.3515 0.040 Uiso 1 1 calc GR
C32 C 1.1429(3) 0.3525(2) 0.27735(19) 0.0439(9) Uani 1 1 d .
H32a H 1.1730 0.3471 0.2317 0.066 Uiso 1 1 calc GR
H32b H 1.1959 0.3342 0.3137 0.066 Uiso 1 1 calc GR
H32c H 1.1291 0.4026 0.2861 0.066 Uiso 1 1 calc GR
C33 C 1.0490(3) 0.23356(19) 0.25479(18) 0.0437(9) Uani 1 1 d .
H33a H 1.0658 0.2329 0.2057 0.066 Uiso 1 1 calc GR
H33b H 0.9814 0.2067 0.2604 0.066 Uiso 1 1 calc GR
H33c H 1.1103 0.2122 0.2833 0.066 Uiso 1 1 calc GR
C34 C 0.7476(3) 0.64880(16) 0.34317(17) 0.0332(7) Uani 1 1 d .
H34a H 0.7461 0.6337 0.2944 0.050 Uiso 1 1 calc GR
H34b H 0.8242 0.6568 0.3610 0.050 Uiso 1 1 calc GR
H34c H 0.7056 0.6926 0.3464 0.050 Uiso 1 1 calc GR
C35 C 0.5797(2) 0.57951(17) 0.36280(17) 0.0310(7) Uani 1 1 d .
H35a H 0.5740 0.5628 0.3144 0.046 Uiso 1 1 calc GR
H35b H 0.5375 0.6233 0.3661 0.046 Uiso 1 1 calc GR
H35c H 0.5500 0.5436 0.3930 0.046 Uiso 1 1 calc GR
C36 C 0.6697(3) 0.54300(16) 0.53363(15) 0.0307(7) Uani 1 1 d .
H36a H 0.6687 0.5917 0.5163 0.046 Uiso 1 1 calc GR
H36b H 0.7161 0.5403 0.5774 0.046 Uiso 1 1 calc GR
H36c H 0.5944 0.5283 0.5419 0.046 Uiso 1 1 calc GR
C37 C 0.7196(2) 0.42034(14) 0.50195(14) 0.0235(6) Uani 1 1 d .
H37a H 0.7421 0.3917 0.4629 0.035 Uiso 1 1 calc GR
H37b H 0.6465 0.4051 0.5146 0.035 Uiso 1 1 calc GR
H37c H 0.7730 0.4144 0.5421 0.035 Uiso 1 1 calc GR
C38 C 0.9329(3) 0.60056(16) 0.48632(17) 0.0328(7) Uani 1 1 d .
H38a H 0.9411 0.6480 0.4670 0.049 Uiso 1 1 calc GR
H38b H 1.0027 0.5861 0.5109 0.049 Uiso 1 1 calc GR
H38c H 0.8746 0.6009 0.5190 0.049 Uiso 1 1 calc GR
C39 C 0.9897(2) 0.54258(17) 0.37830(17) 0.0313(7) Uani 1 1 d .
H39a H 0.9652 0.5080 0.3426 0.047 Uiso 1 1 calc GR
H39b H 1.0586 0.5265 0.4027 0.047 Uiso 1 1 calc GR
H39c H 1.0018 0.5882 0.3561 0.047 Uiso 1 1 calc GR

loop_
_atom_site_aniso_label
_atom_site_aniso_U_11
_atom_site_aniso_U_22
_atom_site_aniso_U_33
_atom_site_aniso_U_23
_atom_site_aniso_U_13
_atom_site_aniso_U_12
Dy1 0.01084(6) 0.00986(5) 0.00867(6) -0.00056(4) 0.00132(4) -0.00088(4)
P1 0.0158(3) 0.0101(3) 0.0108(3) -0.0008(2) 0.0010(2) -0.0003(2)
O1 0.0252(10) 0.0195(9) 0.0140(9) -0.0025(7) 0.0028(7) 0.0029(7)
O2 0.0216(10) 0.0187(9) 0.0144(9) -0.0023(7) -0.0038(7) -0.0057(7)
O3 0.0215(10) 0.0179(9) 0.0232(10) -0.0072(8) 0.0024(8) -0.0023(7)
O4 0.0188(9) 0.0136(8) 0.0126(9) -0.0036(7) 0.0018(7) -0.0032(7)
N1 0.0228(12) 0.0176(11) 0.0101(11) -0.0017(8) 0.0015(9) -0.0001(9)
N2 0.0169(11) 0.0149(10) 0.0143(11) -0.0025(8) -0.0007(8) -0.0038(8)
N3 0.0149(11) 0.0206(11) 0.0191(12) -0.0045(9) 0.0006(9) 0.0018(9)
N4 0.0131(10) 0.0116(9) 0.0104(10) -0.0003(7) 0.0005(8) 0.0015(8)
N5 0.0190(11) 0.0158(10) 0.0211(12) 0.0042(8) 0.0043(9) 0.0030(8)
N6 0.0389(14) 0.0128(10) 0.0129(11) -0.0008(8) 0.0092(10) -0.0004(9)
N7 0.0176(11) 0.0229(11) 0.0191(12) -0.0101(9) -0.0015(9) -0.0021(9)
C1 0.0259(14) 0.0171(12) 0.0100(13) -0.0034(9) -0.0002(10) 0.0000(10)
C2 0.0169(13) 0.0216(13) 0.0111(13) 0.0030(10) 0.0001(10) -0.0007(10)
C3 0.0210(14) 0.0276(14) 0.0139(14) 0.0004(11) -0.0024(10) -0.0025(11)
C4 0.0145(13) 0.0345(15) 0.0187(14) 0.0086(12) -0.0040(10) -0.0052(11)
C5 0.0145(13) 0.0379(16) 0.0204(15) 0.0053(12) 0.0018(11) 0.0056(11)
C6 0.0229(14) 0.0246(14) 0.0176(14) 0.0035(11) 0.0002(11) 0.0055(11)
C7 0.0170(13) 0.0205(12) 0.0122(13) 0.0045(10) 0.0010(10) 0.0009(10)
C8 0.0203(13) 0.0166(12) 0.0169(14) 0.0072(10) 0.0027(10) 0.0006(10)
C9 0.0363(17) 0.0223(14) 0.0298(17) 0.0050(12) 0.0010(13) -0.0091(12)
C10 0.0375(18) 0.0205(14) 0.0358(18) 0.0102(12) 0.0067(14) 0.0045(12)
C11 0.0308(16) 0.0272(15) 0.0185(15) 0.0069(11) 0.0040(12) -0.0035(12)
C12 0.0192(13) 0.0162(12) 0.0153(13) -0.0063(10) 0.0021(10) -0.0044(10)
C13 0.0200(14) 0.0134(12) 0.0207(14) 0.0004(10) 0.0014(10) -0.0024(10)
C14 0.0423(18) 0.0168(13) 0.0243(16) -0.0001(11) 0.0044(13) 0.0018(12)
C15 0.048(2) 0.0146(13) 0.0333(17) 0.0032(12) 0.0037(14) 0.0114(13)
C16 0.0425(18) 0.0226(15) 0.0281(17) 0.0104(12) -0.0043(13) 0.0052(13)
C17 0.0287(15) 0.0208(14) 0.0197(15) 0.0022(11) 0.0000(11) -0.0011(11)
C18 0.0188(13) 0.0154(12) 0.0188(14) 0.0001(10) 0.0009(10) -0.0026(10)
C19 0.0153(12) 0.0172(12) 0.0123(13) 0.0001(9) 0.0015(10) -0.0044(9)
C20 0.0247(15) 0.0247(14) 0.0197(15) -0.0005(11) 0.0076(11) 0.0009(11)
C21 0.0294(16) 0.0299(15) 0.0179(15) 0.0023(11) 0.0059(12) -0.0053(12)
C22 0.0193(14) 0.0269(14) 0.0217(15) -0.0025(11) 0.0019(11) -0.0033(11)
C23 0.0172(13) 0.0162(12) 0.0173(14) -0.0071(10) 0.0029(10) 0.0017(10)
C24 0.0160(13) 0.0227(13) 0.0211(15) -0.0021(11) 0.0029(10) 0.0040(10)
C25 0.0201(14) 0.0365(16) 0.0177(15) -0.0060(12) 0.0045(11) 0.0019(12)
C26 0.0205(14) 0.0497(19) 0.0159(15) 0.0033(13) 0.0075(11) 0.0036(13)
C27 0.0164(14) 0.0497(19) 0.0289(17) 0.0062(14) 0.0091(12) -0.0067(13)
C28 0.0170(14) 0.0343(16) 0.0276(16) -0.0034(12) 0.0034(11) -0.0057(11)
C29 0.0145(13) 0.0274(14) 0.0176(14) -0.0015(11) 0.0043(10) 0.0023(11)
C30 0.0160(13) 0.0315(15) 0.0176(14) -0.0043(11) -0.0022(10) 0.0055(11)
C31 0.0209(15) 0.0357(16) 0.0236(16) -0.0019(12) -0.0032(12) 0.0040(12)
C32 0.0180(16) 0.076(3) 0.037(2) 0.0113(18) -0.0033(13) -0.0038(16)
C33 0.050(2) 0.049(2) 0.0301(19) -0.0092(15) -0.0133(16) 0.0310(17)
C34 0.0412(19) 0.0204(14) 0.0385(19) 0.0121(13) 0.0069(14) 0.0042(13)
C35 0.0227(15) 0.0312(16) 0.0388(19) -0.0002(13) 0.0007(13) 0.0098(12)
C36 0.0483(19) 0.0260(15) 0.0200(16) -0.0068(12) 0.0178(14) -0.0022(13)
C37 0.0368(17) 0.0180(13) 0.0157(14) 0.0025(10) 0.0027(12) -0.0036(12)
C38 0.0307(17) 0.0339(17) 0.0328(18) -0.0175(13) -0.0042(13) -0.0056(13)
C39 0.0202(15) 0.0362(17) 0.0375(19) -0.0135(14) 0.0035(13) -0.0078(12)

loop_
_atom_type_symbol
_atom_type_description
_atom_type_scat_dispersion_real
_atom_type_scat_dispersion_imag
_atom_type_scat_source
C C 0.0033 0.0016 'International Tables Vol C Tables 4.2.6.8 and 6.1.1.4'
H H 0.0000 0.0000 'International Tables Vol C Tables 4.2.6.8 and 6.1.1.4'
N N 0.0061 0.0033 'International Tables Vol C Tables 4.2.6.8 and 6.1.1.4'
O O 0.0106 0.0060 'International Tables Vol C Tables 4.2.6.8 and 6.1.1.4'
P P 0.1023 0.0942 'International Tables Vol C Tables 4.2.6.8 and 6.1.1.4'
Dy Dy -0.1892 4.4098 'International Tables Vol C Tables 4.2.6.8 and 6.1.1.4'

loop_
_geom_angle_atom_site_label_1
_geom_angle_atom_site_label_2
_geom_angle_atom_site_label_3
_geom_angle
O1 Dy1 O2 120.86(7)
O1 Dy1 O4 79.56(6)
O1 Dy1 N1 34.75(6)
O1 Dy1 N2 110.53(7)
O1 Dy1 N3 132.81(7)
O1 Dy1 N4 104.13(6)
O2 Dy1 O4 75.58(6)
O2 Dy1 N1 141.19(7)
O2 Dy1 N2 34.60(6)
O2 Dy1 N3 105.88(7)
O2 Dy1 N4 100.08(6)
O3 Dy1 O1 108.35(7)
O3 Dy1 O2 118.38(7)
O3 Dy1 O4 79.65(6)
O3 Dy1 N1 100.35(7)
O3 Dy1 N2 141.08(7)
O3 Dy1 N3 35.00(7)
O3 Dy1 N4 101.48(6)
O4 Dy1 N1 111.52(6)
O4 Dy1 N2 105.67(6)
O4 Dy1 N3 108.02(6)
O4 Dy1 N4 175.43(6)
N1 Dy1 N2 112.46(7)
N1 Dy1 N4 72.73(6)
N2 Dy1 N4 70.64(6)
N3 Dy1 N1 107.50(7)
N3 Dy1 N2 111.64(7)
N3 Dy1 N4 71.56(6)
O4 P1 N5 117.04(11)
O4 P1 N6 109.94(10)
O4 P1 N7 108.01(11)
N6 P1 N5 102.22(11)
N6 P1 N7 111.81(12)
N7 P1 N5 107.79(12)
N1 O1 Dy1 84.90(12)
N2 O2 Dy1 85.54(12)
N3 O3 Dy1 84.49(12)
P1 O4 Dy1 166.19(11)
O1 N1 Dy1 60.35(10)
O1 N1 C7 107.32(18)
O1 N1 C8 107.88(18)
C7 N1 Dy1 112.87(15)
C7 N1 C8 114.54(19)
C8 N1 Dy1 132.41(15)
O2 N2 Dy1 59.86(10)
O2 N2 C18 106.40(18)
O2 N2 C19 108.84(18)
C18 N2 Dy1 118.76(15)
C18 N2 C19 115.33(19)
C19 N2 Dy1 125.71(15)
O3 N3 Dy1 60.51(10)
O3 N3 C29 107.48(19)
O3 N3 C30 108.17(18)
C29 N3 Dy1 117.94(15)
C29 N3 C30 115.4(2)
C30 N3 Dy1 126.38(16)
C1 N4 Dy1 109.90(13)
C1 N4 C23 108.94(19)
C12 N4 Dy1 112.56(14)
C12 N4 C1 106.56(19)
C12 N4 C23 106.69(18)
C23 N4 Dy1 111.98(14)
C34 N5 P1 118.74(19)
C34 N5 C35 112.6(2)
C35 N5 P1 116.77(18)
C36 N6 P1 125.10(18)
C37 N6 P1 120.29(18)
C37 N6 C36 114.0(2)
C38 N7 P1 122.59(19)
C38 N7 C39 114.1(2)
C39 N7 P1 121.21(18)
N4 C1 C2 112.8(2)
C3 C2 C1 119.8(2)
C7 C2 C1 121.6(2)
C7 C2 C3 118.6(2)
C4 C3 C2 121.3(3)
C3 C4 C5 119.7(2)
C4 C5 C6 120.2(2)
C5 C6 C7 120.1(3)
C2 C7 N1 118.8(2)
C2 C7 C6 120.1(2)
C6 C7 N1 121.0(2)
N1 C8 C10 111.7(2)
N1 C8 C11 108.7(2)
C9 C8 N1 107.9(2)
C9 C8 C10 110.0(2)
C9 C8 C11 109.3(2)
C10 C8 C11 109.2(2)
N4 C12 C13 113.6(2)
C14 C13 C12 120.3(2)
C14 C13 C18 118.8(2)
C18 C13 C12 120.9(2)
C15 C14 C13 121.6(3)
C14 C15 C16 119.3(3)
C15 C16 C17 120.2(3)
C16 C17 C18 120.8(3)
C13 C18 N2 118.5(2)
C17 C18 N2 122.1(2)
C17 C18 C13 119.2(2)
N2 C19 C20 107.1(2)
N2 C19 C21 112.4(2)
N2 C19 C22 109.7(2)
C20 C19 C21 108.3(2)
C22 C19 C20 109.2(2)
C22 C19 C21 110.1(2)
N4 C23 C24 112.2(2)
C25 C24 C23 119.9(2)
C29 C24 C23 121.5(2)
C29 C24 C25 118.5(3)
C26 C25 C24 121.0(3)
C27 C26 C25 120.0(3)
C26 C27 C28 119.9(3)
C27 C28 C29 121.0(3)
C24 C29 N3 119.3(2)
C28 C29 N3 121.1(2)
C28 C29 C24 119.5(2)
N3 C30 C32 111.2(2)
C31 C30 N3 107.0(2)
C31 C30 C32 109.9(2)
C31 C30 C33 109.4(3)
C33 C30 N3 108.7(2)
C33 C30 C32 110.5(3)

loop_
_geom_bond_atom_site_label_1
_geom_bond_atom_site_label_2
_geom_bond_distance
Dy1 O1 2.1950(18)
Dy1 O2 2.1950(18)
Dy1 O3 2.1837(18)
Dy1 O4 2.3105(16)
Dy1 N1 2.516(2)
Dy1 N2 2.530(2)
Dy1 N3 2.497(2)
Dy1 N4 2.941(2)
P1 O4 1.4732(17)
P1 N5 1.643(2)
P1 N6 1.633(2)
P1 N7 1.637(2)
O1 N1 1.440(3)
O2 N2 1.441(3)
O3 N3 1.439(3)
N1 C7 1.452(3)
N1 C8 1.518(3)
N2 C18 1.451(3)
N2 C19 1.497(3)
N3 C29 1.447(3)
N3 C30 1.523(3)
N4 C1 1.485(3)
N4 C12 1.483(3)
N4 C23 1.486(3)
N5 C34 1.458(3)
N5 C35 1.460(4)
N6 C36 1.454(3)
N6 C37 1.453(3)
N7 C38 1.448(3)
N7 C39 1.458(4)
C1 C2 1.513(4)
C2 C3 1.409(4)
C2 C7 1.390(4)
C3 C4 1.370(4)
C4 C5 1.387(4)
C5 C6 1.388(4)
C6 C7 1.397(4)
C8 C9 1.512(4)
C8 C10 1.523(4)
C8 C11 1.525(4)
C12 C13 1.509(4)
C13 C14 1.394(4)
C13 C18 1.397(4)
C14 C15 1.376(4)
C15 C16 1.379(4)
C16 C17 1.386(4)
C17 C18 1.390(4)
C19 C20 1.525(3)
C19 C21 1.527(4)
C19 C22 1.520(3)
C23 C24 1.509(4)
C24 C25 1.404(4)
C24 C29 1.395(4)
C25 C26 1.384(4)
C26 C27 1.370(4)
C27 C28 1.381(4)
C28 C29 1.393(4)
C30 C31 1.505(4)
C30 C32 1.525(4)
C30 C33 1.515(4)
